data_7132805
loop_
_publ_author_name
'Wang, Kai-Kai'
'Li, Yan-Li'
'Li, Ya-Fei'
'Yao, Wei-Wei'
'Li, Lan-Xin'
'He, Xiao-Long'
'Chen, Rongxiang'

_publ_section_title
;
 Substrate-controlled [4+1] and [3+2] annulations of ninhydrin-derived
 Morita-Baylis-Hillman carbonates to access polysubstituted furans and
 cyclopentenes.
;
_journal_issue 27
_journal_name_full 'Chemical communications (Cambridge, England)'
_journal_page_first 3717
_journal_page_last 3720
_journal_paper_doi 10.1039/d3cc06276g
_journal_volume 60
_journal_year 2024
_chemical_formula_moiety 'C29 H18 O6'
_chemical_formula_sum 'C29 H18 O6'
_chemical_formula_weight 462.43
_space_group_crystal_system monoclinic
_space_group_IT_number 14
_space_group_name_Hall '-P 2ybc'
_space_group_name_H-M_alt 'P 1 21/c 1'
_atom_sites_solution_hydrogens geom
_atom_sites_solution_primary dual
_audit_creation_date 2023-11-12
_audit_creation_method
;
Olex2 1.2
(compiled 2018.05.29 svn.r3508 for OlexSys, GUI svn.r5506)
;
_audit_update_record
;
2023-12-03 deposited with the CCDC.	2024-03-05 downloaded from the CCDC.
;
_cell_angle_alpha 90
_cell_angle_beta 99.097(4)
_cell_angle_gamma 90
_cell_formula_units_Z 4
_cell_length_a 8.5559(17)
_cell_length_b 26.500(5)
_cell_length_c 9.988(2)
_cell_measurement_reflns_used 2371
_cell_measurement_temperature 296(2)
_cell_measurement_theta_max 23.36
_cell_measurement_theta_min 2.41
_cell_volume 2236.1(8)
_computing_cell_refinement 'SAINT v8.34A (Bruker, 2013)'
_computing_data_reduction 'SAINT v8.34A (Bruker, 2013)'
_computing_molecular_graphics 'Olex2 (Dolomanov et al., 2009)'
_computing_publication_material 'Olex2 (Dolomanov et al., 2009)'
_computing_structure_refinement 'XL (Sheldrick, 2008)'
_computing_structure_solution 'ShelXT (Sheldrick, 2015)'
_diffrn_ambient_temperature 296.15
_diffrn_measured_fraction_theta_full 0.996
_diffrn_measured_fraction_theta_max 0.982
_diffrn_measurement_device_type 'CCD area detector'
_diffrn_measurement_method 'phi and omega scans'
_diffrn_radiation_monochromator graphite
_diffrn_radiation_type MoK\a
_diffrn_radiation_wavelength 0.71073
_diffrn_reflns_av_R_equivalents 0.0442
_diffrn_reflns_av_unetI/netI 0.0609
_diffrn_reflns_Laue_measured_fraction_full 0.996
_diffrn_reflns_Laue_measured_fraction_max 0.982
_diffrn_reflns_limit_h_max 10
_diffrn_reflns_limit_h_min -10
_diffrn_reflns_limit_k_max 34
_diffrn_reflns_limit_k_min -29
_diffrn_reflns_limit_l_max 12
_diffrn_reflns_limit_l_min -12
_diffrn_reflns_number 13401
_diffrn_reflns_point_group_measured_fraction_full 0.996
_diffrn_reflns_point_group_measured_fraction_max 0.982
_diffrn_reflns_theta_full 25.242
_diffrn_reflns_theta_max 27.547
_diffrn_reflns_theta_min 2.530
_exptl_absorpt_coefficient_mu 0.097
_exptl_absorpt_correction_T_max 0.7456
_exptl_absorpt_correction_T_min 0.6706
_exptl_absorpt_correction_type none
_exptl_absorpt_process_details
;
SADABS-2014/5 (Bruker,2014/5) was used for absorption correction.
wR2(int) was 0.0576 before and 0.0319 after correction.
The Ratio of minimum to maximum transmission is 0.8994.
The \l/2 correction factor is 0.00150.
;
_exptl_crystal_colour colourless
_exptl_crystal_colour_primary colourless
_exptl_crystal_density_diffrn 1.374
_exptl_crystal_description block
_exptl_crystal_F_000 960
_exptl_crystal_size_max 0.26
_exptl_crystal_size_mid 0.22
_exptl_crystal_size_min 0.2
_refine_diff_density_max 0.161
_refine_diff_density_min -0.160
_refine_diff_density_rms 0.036
_refine_ls_extinction_method none
_refine_ls_goodness_of_fit_ref 1.007
_refine_ls_hydrogen_treatment constr
_refine_ls_matrix_type full
_refine_ls_number_parameters 317
_refine_ls_number_reflns 5050
_refine_ls_number_restraints 0
_refine_ls_restrained_S_all 1.007
_refine_ls_R_factor_all 0.1086
_refine_ls_R_factor_gt 0.0514
_refine_ls_shift/su_max 0.003
_refine_ls_shift/su_mean 0.001
_refine_ls_structure_factor_coef Fsqd
_refine_ls_weighting_details 'w=1/[\s^2^(Fo^2^)+(0.0514P)^2^+0.0162P] where P=(Fo^2^+2Fc^2^)/3'
_refine_ls_weighting_scheme calc
_refine_ls_wR_factor_gt 0.1016
_refine_ls_wR_factor_ref 0.1197
_reflns_Friedel_coverage 0.000
_reflns_number_gt 2832
_reflns_number_total 5050
_reflns_threshold_expression 'I > 2\s(I)'
_cod_data_source_file d3cc06276g2.cif
_cod_data_source_block 1_CCDC1
_cod_depositor_comments 'Adding full bibliography for 7132804--7132805.cif.'
_cod_database_code 7132805
_shelx_shelxl_version_number 2014/7
_shelx_space_group_comment
;
The symmetry employed for this shelxl refinement is uniquely defined
by the following loop, which should always be used as a source of
symmetry information in preference to the above space-group names.
They are only intended as comments.
;
_shelx_estimated_absorpt_t_max 0.981
_shelx_estimated_absorpt_t_min 0.975
_olex2_refinement_description
;
1. Fixed Uiso
 At 1.2 times of:
  All C(H) groups
 At 1.5 times of:
  All C(H,H,H) groups
2.a Ternary CH refined with riding coordinates:
 C18(H18)
2.b Aromatic/amide H refined with riding coordinates:
 C24(H24), C27(H27), C25(H25), C17(H17), C26(H26), C4(H4), C12(H12), C16(H16),
 C14(H14), C1(H1), C13(H13), C15(H15), C3(H3), C2(H2)
2.c Idealised Me refined as rotating group:
 C20(H20A,H20B,H20C)
;
_olex2_submission_special_instructions 'No special instructions were received'

loop_
_space_group_symop_operation_xyz
'x, y, z'
'-x, y+1/2, -z+1/2'
'-x, -y, -z'
'x, -y-1/2, z-1/2'

loop_
_atom_site_label
_atom_site_type_symbol
_atom_site_fract_x
_atom_site_fract_y
_atom_site_fract_z
_atom_site_U_iso_or_equiv
_atom_site_adp_type
_atom_site_occupancy
_atom_site_site_symmetry_order
_atom_site_calc_flag
_atom_site_refinement_flags_posn
_atom_site_refinement_flags_adp
_atom_site_refinement_flags_occupancy
_atom_site_disorder_assembly
_atom_site_disorder_group
O6 O 0.54989(16) 0.70031(5) 0.30240(13) 0.0500(4) Uani 1 1 d . . . . .
O2 O 0.31946(17) 0.69832(5) 0.02425(14) 0.0532(4) Uani 1 1 d . . . . .
O4 O 0.68777(16) 0.57782(5) 0.35117(14) 0.0531(4) Uani 1 1 d . . . . .
O5 O 0.34102(18) 0.54268(5) 0.37793(14) 0.0582(4) Uani 1 1 d . . . . .
O3 O 0.62701(19) 0.51685(6) 0.19737(16) 0.0684(5) Uani 1 1 d . . . . .
O1 O 0.05451(19) 0.61371(7) 0.33794(17) 0.0796(5) Uani 1 1 d . . . . .
C23 C 0.4595(2) 0.66251(7) 0.49505(18) 0.0361(4) Uani 1 1 d . . . . .
C22 C 0.4797(2) 0.66751(7) 0.35159(19) 0.0371(4) Uani 1 1 d . . . . .
C9 C 0.2417(2) 0.68921(7) 0.11200(19) 0.0401(5) Uani 1 1 d . . . . .
C21 C 0.3954(2) 0.62274(6) 0.27298(18) 0.0365(4) Uani 1 1 d . . . . .
C29 C 0.3666(2) 0.58714(7) 0.38906(19) 0.0412(5) Uani 1 1 d . . . . .
C8 C 0.2346(2) 0.63727(7) 0.18208(18) 0.0384(5) Uani 1 1 d . . . . .
C18 C 0.4867(2) 0.59563(7) 0.17355(18) 0.0399(5) Uani 1 1 d . . . . .
H18 H 0.5428 0.6211 0.1283 0.048 Uiso 1 1 calc R . . . .
C28 C 0.3903(2) 0.61664(7) 0.51590(18) 0.0390(5) Uani 1 1 d . . . . .
C24 C 0.5020(2) 0.69605(7) 0.6010(2) 0.0434(5) Uani 1 1 d . . . . .
H24 H 0.5517 0.7265 0.5879 0.052 Uiso 1 1 calc R . . . .
C19 C 0.6055(2) 0.55818(8) 0.2393(2) 0.0471(5) Uani 1 1 d . . . . .
C11 C 0.0673(2) 0.58389(7) -0.01347(19) 0.0460(5) Uani 1 1 d . . . . .
C27 C 0.3589(2) 0.60315(8) 0.64298(19) 0.0494(5) Uani 1 1 d . . . . .
H27 H 0.3139 0.5721 0.6575 0.059 Uiso 1 1 calc R . . . .
C5 C 0.1322(2) 0.72365(8) 0.1658(2) 0.0468(5) Uani 1 1 d . . . . .
C25 C 0.4681(3) 0.68267(8) 0.7264(2) 0.0510(5) Uani 1 1 d . . . . .
H25 H 0.4940 0.7047 0.7990 0.061 Uiso 1 1 calc R . . . .
C10 C 0.2177(2) 0.59512(7) 0.07598(18) 0.0423(5) Uani 1 1 d . . . . .
C17 C 0.3574(3) 0.57434(7) 0.07178(19) 0.0457(5) Uani 1 1 d . . . . .
H17 H 0.3733 0.5489 0.0112 0.055 Uiso 1 1 calc R . . . .
C7 C 0.1024(2) 0.64530(9) 0.2670(2) 0.0501(5) Uani 1 1 d . . . . .
C26 C 0.3965(3) 0.63722(8) 0.7468(2) 0.0531(6) Uani 1 1 d . . . . .
H26 H 0.3733 0.6295 0.8324 0.064 Uiso 1 1 calc R . . . .
C6 C 0.0494(2) 0.69765(9) 0.2523(2) 0.0525(6) Uani 1 1 d . . . . .
C4 C 0.1013(3) 0.77400(9) 0.1358(2) 0.0638(7) Uani 1 1 d . . . . .
H4 H 0.1558 0.7915 0.0770 0.077 Uiso 1 1 calc R . . . .
C12 C 0.0587(3) 0.54401(9) -0.1045(2) 0.0633(6) Uani 1 1 d . . . . .
H12 H 0.1494 0.5253 -0.1103 0.076 Uiso 1 1 calc R . . . .
C16 C -0.0691(3) 0.61071(9) -0.0106(2) 0.0666(7) Uani 1 1 d . . . . .
H16 H -0.0673 0.6381 0.0477 0.080 Uiso 1 1 calc R . . . .
C14 C -0.2148(3) 0.55821(10) -0.1805(2) 0.0695(7) Uani 1 1 d . . . . .
H14 H -0.3090 0.5495 -0.2357 0.083 Uiso 1 1 calc R . . . .
C1 C -0.0691(3) 0.72112(13) 0.3097(3) 0.0758(8) Uani 1 1 d . . . . .
H1 H -0.1263 0.7035 0.3663 0.091 Uiso 1 1 calc R . . . .
C20 C 0.8016(3) 0.54537(8) 0.4308(3) 0.0695(7) Uani 1 1 d . . . . .
H20A H 0.8694 0.5306 0.3735 0.104 Uiso 1 1 calc GR . . . .
H20B H 0.7472 0.5191 0.4710 0.104 Uiso 1 1 calc GR . . . .
H20C H 0.8641 0.5647 0.5009 0.104 Uiso 1 1 calc GR . . . .
C13 C -0.0800(3) 0.53155(10) -0.1860(2) 0.0737(7) Uani 1 1 d . . . . .
H13 H -0.0821 0.5046 -0.2458 0.088 Uiso 1 1 calc R . . . .
C15 C -0.2097(3) 0.59788(10) -0.0926(3) 0.0778(8) Uani 1 1 d . . . . .
H15 H -0.3010 0.6164 -0.0878 0.093 Uiso 1 1 calc R . . . .
C3 C -0.0139(4) 0.79719(12) 0.1968(3) 0.0942(10) Uani 1 1 d . . . . .
H3 H -0.0349 0.8313 0.1814 0.113 Uiso 1 1 calc R . . . .
C2 C -0.0988(3) 0.77044(15) 0.2807(3) 0.0962(11) Uani 1 1 d . . . . .
H2 H -0.1780 0.7868 0.3179 0.115 Uiso 1 1 calc R . . . .

loop_
_atom_site_aniso_label
_atom_site_aniso_U_11
_atom_site_aniso_U_22
_atom_site_aniso_U_33
_atom_site_aniso_U_23
_atom_site_aniso_U_13
_atom_site_aniso_U_12
O6 0.0562(9) 0.0442(8) 0.0507(8) 0.0062(7) 0.0113(7) -0.0167(7)
O2 0.0672(10) 0.0519(9) 0.0444(8) 0.0023(7) 0.0209(8) -0.0040(7)
O4 0.0551(9) 0.0509(9) 0.0502(9) 0.0031(7) -0.0014(7) -0.0058(7)
O5 0.0884(11) 0.0400(8) 0.0472(9) -0.0049(7) 0.0143(8) -0.0250(8)
O3 0.0805(12) 0.0552(10) 0.0667(10) -0.0118(8) 0.0028(9) 0.0141(8)
O1 0.0591(11) 0.1111(14) 0.0745(11) 0.0233(11) 0.0285(9) -0.0145(9)
C23 0.0388(11) 0.0339(10) 0.0346(10) -0.0006(8) 0.0030(8) -0.0034(8)
C22 0.0362(11) 0.0325(10) 0.0422(11) 0.0033(9) 0.0052(9) -0.0027(8)
C9 0.0385(11) 0.0476(12) 0.0332(11) -0.0050(9) 0.0023(9) -0.0049(9)
C21 0.0416(11) 0.0365(10) 0.0321(10) -0.0005(8) 0.0079(8) -0.0093(8)
C29 0.0464(12) 0.0388(12) 0.0389(11) -0.0005(9) 0.0086(9) -0.0141(9)
C8 0.0383(11) 0.0446(11) 0.0333(10) -0.0026(9) 0.0089(8) -0.0075(9)
C18 0.0472(12) 0.0390(11) 0.0352(10) -0.0021(9) 0.0114(9) -0.0039(9)
C28 0.0464(12) 0.0384(11) 0.0323(10) -0.0003(9) 0.0059(9) -0.0058(9)
C24 0.0469(12) 0.0352(11) 0.0458(12) -0.0034(9) 0.0003(9) -0.0017(9)
C19 0.0533(13) 0.0460(13) 0.0438(12) 0.0000(10) 0.0129(10) -0.0064(10)
C11 0.0530(14) 0.0469(12) 0.0365(11) -0.0003(10) 0.0023(10) -0.0109(10)
C27 0.0666(15) 0.0430(12) 0.0402(12) 0.0038(10) 0.0131(10) -0.0075(10)
C5 0.0378(12) 0.0561(13) 0.0447(12) -0.0138(10) 0.0009(10) 0.0000(10)
C25 0.0621(14) 0.0506(13) 0.0376(12) -0.0100(10) -0.0003(10) 0.0067(10)
C10 0.0511(13) 0.0428(11) 0.0330(10) -0.0014(9) 0.0066(9) -0.0113(10)
C17 0.0589(14) 0.0432(12) 0.0348(11) -0.0065(9) 0.0065(10) -0.0042(10)
C7 0.0353(12) 0.0757(16) 0.0397(12) -0.0043(11) 0.0074(9) -0.0126(11)
C26 0.0690(15) 0.0581(14) 0.0329(11) 0.0019(10) 0.0104(10) 0.0044(11)
C6 0.0334(12) 0.0787(16) 0.0442(12) -0.0185(12) 0.0027(10) -0.0024(11)
C4 0.0532(15) 0.0589(15) 0.0743(16) -0.0123(13) -0.0059(12) 0.0121(12)
C12 0.0635(16) 0.0709(16) 0.0517(14) -0.0181(12) -0.0025(12) -0.0043(12)
C16 0.0614(16) 0.0706(16) 0.0609(15) -0.0207(13) -0.0113(13) -0.0054(13)
C14 0.0656(17) 0.0822(18) 0.0545(15) -0.0110(14) -0.0098(12) -0.0170(14)
C1 0.0392(14) 0.122(2) 0.0665(16) -0.0283(17) 0.0089(12) 0.0064(15)
C20 0.0712(17) 0.0658(16) 0.0659(15) 0.0235(13) -0.0066(13) -0.0077(12)
C13 0.0771(19) 0.0783(18) 0.0602(16) -0.0244(13) -0.0066(14) -0.0114(15)
C15 0.0596(17) 0.0906(19) 0.0763(18) -0.0164(16) -0.0100(14) 0.0009(14)
C3 0.069(2) 0.084(2) 0.120(3) -0.034(2) -0.0136(19) 0.0319(17)
C2 0.0509(18) 0.133(3) 0.102(2) -0.045(2) 0.0025(16) 0.0322(19)

loop_
_atom_type_symbol
_atom_type_description
_atom_type_scat_dispersion_real
_atom_type_scat_dispersion_imag
_atom_type_scat_source
C C 0.0033 0.0016 'International Tables Vol C Tables 4.2.6.8 and 6.1.1.4'
H H 0.0000 0.0000 'International Tables Vol C Tables 4.2.6.8 and 6.1.1.4'
O O 0.0106 0.0060 'International Tables Vol C Tables 4.2.6.8 and 6.1.1.4'

loop_
_geom_angle_atom_site_label_1
_geom_angle_atom_site_label_2
_geom_angle_atom_site_label_3
_geom_angle
_geom_angle_site_symmetry_1
_geom_angle_site_symmetry_3
_geom_angle_publ_flag
C19 O4 C20 116.88(17) . . ?
C28 C23 C22 110.11(16) . . ?
C28 C23 C24 121.07(18) . . ?
C24 C23 C22 128.80(17) . . ?
O6 C22 C23 127.11(17) . . ?
O6 C22 C21 124.91(17) . . ?
C23 C22 C21 107.98(15) . . ?
O2 C9 C8 124.89(17) . . ?
O2 C9 C5 126.75(19) . . ?
C5 C9 C8 108.28(17) . . ?
C22 C21 C29 101.87(14) . . ?
C22 C21 C8 113.76(14) . . ?
C29 C21 C8 110.72(14) . . ?
C18 C21 C22 116.47(15) . . ?
C18 C21 C29 110.97(15) . . ?
C18 C21 C8 103.26(13) . . ?
O5 C29 C21 125.34(18) . . ?
O5 C29 C28 126.74(18) . . ?
C28 C29 C21 107.72(15) . . ?
C9 C8 C21 112.64(14) . . ?
C10 C8 C9 109.97(14) . . ?
C10 C8 C21 101.49(15) . . ?
C10 C8 C7 119.18(16) . . ?
C7 C8 C9 102.24(16) . . ?
C7 C8 C21 111.70(15) . . ?
C21 C18 H18 108.2 . . ?
C19 C18 C21 113.97(15) . . ?
C19 C18 H18 108.2 . . ?
C17 C18 C21 102.69(15) . . ?
C17 C18 H18 108.2 . . ?
C17 C18 C19 115.33(17) . . ?
C23 C28 C29 109.94(16) . . ?
C23 C28 C27 120.99(17) . . ?
C27 C28 C29 129.02(17) . . ?
C23 C24 H24 121.2 . . ?
C25 C24 C23 117.53(18) . . ?
C25 C24 H24 121.2 . . ?
O4 C19 C18 109.99(18) . . ?
O3 C19 O4 124.2(2) . . ?
O3 C19 C18 125.79(19) . . ?
C12 C11 C10 120.04(19) . . ?
C16 C11 C10 123.12(19) . . ?
C16 C11 C12 116.83(19) . . ?
C28 C27 H27 121.1 . . ?
C26 C27 C28 117.73(18) . . ?
C26 C27 H27 121.1 . . ?
C6 C5 C9 109.74(19) . . ?
C4 C5 C9 129.1(2) . . ?
C4 C5 C6 121.0(2) . . ?
C24 C25 H25 119.3 . . ?
C24 C25 C26 121.39(18) . . ?
C26 C25 H25 119.3 . . ?
C11 C10 C8 122.95(18) . . ?
C17 C10 C8 109.81(16) . . ?
C17 C10 C11 127.05(18) . . ?
C18 C17 H17 123.3 . . ?
C10 C17 C18 113.46(17) . . ?
C10 C17 H17 123.3 . . ?
O1 C7 C8 125.2(2) . . ?
O1 C7 C6 126.0(2) . . ?
C6 C7 C8 108.72(18) . . ?
C27 C26 C25 121.24(19) . . ?
C27 C26 H26 119.4 . . ?
C25 C26 H26 119.4 . . ?
C5 C6 C7 110.76(19) . . ?
C5 C6 C1 120.9(2) . . ?
C1 C6 C7 128.3(2) . . ?
C5 C4 H4 121.3 . . ?
C3 C4 C5 117.3(3) . . ?
C3 C4 H4 121.3 . . ?
C11 C12 H12 119.2 . . ?
C13 C12 C11 121.6(2) . . ?
C13 C12 H12 119.2 . . ?
C11 C16 H16 119.3 . . ?
C11 C16 C15 121.5(2) . . ?
C15 C16 H16 119.3 . . ?
C13 C14 H14 120.5 . . ?
C13 C14 C15 119.0(2) . . ?
C15 C14 H14 120.5 . . ?
C6 C1 H1 121.0 . . ?
C2 C1 C6 118.0(3) . . ?
C2 C1 H1 121.0 . . ?
O4 C20 H20A 109.5 . . ?
O4 C20 H20B 109.5 . . ?
O4 C20 H20C 109.5 . . ?
H20A C20 H20B 109.5 . . ?
H20A C20 H20C 109.5 . . ?
H20B C20 H20C 109.5 . . ?
C12 C13 H13 119.6 . . ?
C14 C13 C12 120.8(2) . . ?
C14 C13 H13 119.6 . . ?
C16 C15 H15 119.8 . . ?
C14 C15 C16 120.4(2) . . ?
C14 C15 H15 119.8 . . ?
C4 C3 H3 119.4 . . ?
C4 C3 C2 121.1(3) . . ?
C2 C3 H3 119.4 . . ?
C1 C2 C3 121.6(3) . . ?
C1 C2 H2 119.2 . . ?
C3 C2 H2 119.2 . . ?

loop_
_geom_bond_atom_site_label_1
_geom_bond_atom_site_label_2
_geom_bond_distance
_geom_bond_site_symmetry_2
_geom_bond_publ_flag
O6 C22 1.204(2) . ?
O2 C9 1.205(2) . ?
O4 C19 1.329(2) . ?
O4 C20 1.441(2) . ?
O5 C29 1.200(2) . ?
O3 C19 1.197(2) . ?
O1 C7 1.209(2) . ?
C23 C22 1.476(3) . ?
C23 C28 1.382(2) . ?
C23 C24 1.386(2) . ?
C22 C21 1.538(2) . ?
C9 C8 1.550(3) . ?
C9 C5 1.469(3) . ?
C21 C29 1.545(3) . ?
C21 C8 1.572(3) . ?
C21 C18 1.535(3) . ?
C29 C28 1.475(3) . ?
C8 C10 1.531(2) . ?
C8 C7 1.532(3) . ?
C18 H18 0.9800 . ?
C18 C19 1.496(3) . ?
C18 C17 1.490(2) . ?
C28 C27 1.385(3) . ?
C24 H24 0.9300 . ?
C24 C25 1.376(3) . ?
C11 C10 1.476(3) . ?
C11 C12 1.389(3) . ?
C11 C16 1.371(3) . ?
C27 H27 0.9300 . ?
C27 C26 1.374(3) . ?
C5 C6 1.385(3) . ?
C5 C4 1.384(3) . ?
C25 H25 0.9300 . ?
C25 C26 1.381(3) . ?
C10 C17 1.323(3) . ?
C17 H17 0.9300 . ?
C7 C6 1.460(3) . ?
C26 H26 0.9300 . ?
C6 C1 1.388(3) . ?
C4 H4 0.9300 . ?
C4 C3 1.382(4) . ?
C12 H12 0.9300 . ?
C12 C13 1.369(3) . ?
C16 H16 0.9300 . ?
C16 C15 1.387(3) . ?
C14 H14 0.9300 . ?
C14 C13 1.361(4) . ?
C14 C15 1.366(3) . ?
C1 H1 0.9300 . ?
C1 C2 1.354(4) . ?
C20 H20A 0.9600 . ?
C20 H20B 0.9600 . ?
C20 H20C 0.9600 . ?
C13 H13 0.9300 . ?
C15 H15 0.9300 . ?
C3 H3 0.9300 . ?
C3 C2 1.387(4) . ?
C2 H2 0.9300 . ?
